data_9004110
loop_
_publ_author_name
'Grice, J. D.'
'Ferguson, R. B.'
'Hawthorne, F. C.'

_publ_section_title
;
 The crystal structures of tantalite, ixiolite and wodginite
 from Bernic lake, Manitoba I. Tantalite and ixiolite
;
_journal_name_full 'The Canadian Mineralogist'
_journal_page_first 540
_journal_page_last 549
_journal_volume 14
_journal_year 1976
_chemical_compound_source 'Bernic lake, Manitoba, Canada'
_chemical_formula_sum 'Fe0.002 Mn0.3 Nb0.24 O2 Sn0.005 Ta0.42 Ti0.02'
_chemical_name_mineral Ixiolite
_space_group_IT_number 60
_symmetry_space_group_name_Hall '-P 2n 2ab'
_symmetry_space_group_name_H-M 'P b c n'
_cell_angle_alpha 90
_cell_angle_beta 90
_cell_angle_gamma 90
_cell_length_a 4.785
_cell_length_b 5.758
_cell_length_c 5.160
_cell_formula_units_Z 4
_cell_volume 142.168
_database_code_amcsd 0005132
_exptl_crystal_density_diffrn 6.935
_cod_original_formula_sum 'Ta.42 Mn.3 Nb.24 Ti.02 Sn.005 Fe.002 O2'
_cod_database_code 9004110

loop_
_space_group_symop_operation_xyz
x,y,z
x,-y,1/2+z
-x,y,1/2-z
1/2-x,1/2+y,z
1/2+x,1/2-y,-z
1/2+x,1/2+y,1/2-z
1/2-x,1/2-y,1/2+z
-x,-y,-z

loop_
_atom_site_aniso_label
_atom_site_aniso_U_11
_atom_site_aniso_U_22
_atom_site_aniso_U_33
_atom_site_aniso_U_12
_atom_site_aniso_U_13
_atom_site_aniso_U_23
Ta 0.06148 0.01008 0.00175 0.00000 -0.00375 0.00000
Mn 0.06148 0.01008 0.00175 0.00000 -0.00375 0.00000
Nb 0.06148 0.01008 0.00175 0.00000 -0.00375 0.00000
Ti 0.06148 0.01008 0.00175 0.00000 -0.00375 0.00000
Sn 0.06148 0.01008 0.00175 0.00000 -0.00375 0.00000
Fe 0.06148 0.01008 0.00175 0.00000 -0.00375 0.00000

loop_
_atom_site_label
_atom_site_fract_x
_atom_site_fract_y
_atom_site_fract_z
_atom_site_occupancy
_atom_site_U_iso_or_equiv
Ta 0.00000 0.33170 0.25000 0.42000 ?
Mn 0.00000 0.33170 0.25000 0.30000 ?
Nb 0.00000 0.33170 0.25000 0.24000 ?
Ti 0.00000 0.33170 0.25000 0.02000 ?
Sn 0.00000 0.33170 0.25000 0.00500 ?
Fe 0.00000 0.33170 0.25000 0.00200 ?
O 0.72240 0.12170 0.41580 1.00000 0.03546

loop_
_cod_related_entry_id
_cod_related_entry_database
_cod_related_entry_code
1 AMCSD 0005132
